data_7710658
loop_
_publ_author_name
'Horrer, G\"unther'
'Mann, Sophie'
'Krummenacher, Ivo'
'Braunschweig, Holger'
'Radius, Udo'

_publ_section_title
;
 N-Heterocyclic Carbene and Cyclic (Alkyl)(amino)carbene Complexes of
 Vanadium(III) and Vanadium(V)
;
_journal_name_full 'Dalton Transactions'
_journal_paper_doi 10.1039/D2DT01250B
_journal_year 2022
_chemical_formula_moiety 'C27 H36 Cl3 N2 V'
_chemical_formula_sum 'C27 H36 Cl3 N2 V'
_chemical_formula_weight 545.87
_space_group_crystal_system monoclinic
_space_group_IT_number 14
_space_group_name_Hall '-P 2ybc'
_space_group_name_H-M_alt 'P 1 21/c 1'
_atom_sites_solution_hydrogens geom
_atom_sites_solution_primary dual
_atom_sites_solution_secondary difmap
_audit_creation_method SHELXL-2018/3
_audit_update_record
;
2022-04-21 deposited with the CCDC.	2022-07-01 downloaded from the CCDC.
;
_cell_angle_alpha 90
_cell_angle_beta 102.9720(10)
_cell_angle_gamma 90
_cell_formula_units_Z 8
_cell_length_a 18.20020(10)
_cell_length_b 16.24140(10)
_cell_length_c 20.18520(10)
_cell_measurement_reflns_used 48819
_cell_measurement_temperature 100(2)
_cell_measurement_theta_max 77.4010
_cell_measurement_theta_min 2.5330
_cell_volume 5814.41(6)
_computing_cell_refinement 'CrysAlisPro 1.171.40.53 (Rigaku OD, 2019)'
_computing_data_collection 'CrysAlisPro 1.171.40.53 (Rigaku OD, 2019)'
_computing_data_reduction 'CrysAlisPro 1.171.40.53 (Rigaku OD, 2019)'
_computing_molecular_graphics 'ShelXLe (Huebschle et all, 2011)'
_computing_publication_material 'SHELXL-2014/6 (Sheldrick, 2014)'
_computing_structure_refinement 'SHELXL-2018/3 (Sheldrick, 2018)'
_computing_structure_solution 'SHELXT 2014/5 (Sheldrick, 2014)'
_diffrn_ambient_temperature 100(2)
_diffrn_detector_area_resol_mean 10.0000
_diffrn_measured_fraction_theta_full 1.000
_diffrn_measured_fraction_theta_max 1.000
_diffrn_measurement_device_type 'XtaLAB Synergy, Dualflex, HyPix'
_diffrn_measurement_method '\w scans'
_diffrn_radiation_type CuK\a
_diffrn_radiation_wavelength 1.54184
_diffrn_reflns_av_R_equivalents 0.0495
_diffrn_reflns_av_unetI/netI 0.0235
_diffrn_reflns_Laue_measured_fraction_full 1.000
_diffrn_reflns_Laue_measured_fraction_max 1.000
_diffrn_reflns_limit_h_max 22
_diffrn_reflns_limit_h_min -22
_diffrn_reflns_limit_k_max 16
_diffrn_reflns_limit_k_min -20
_diffrn_reflns_limit_l_max 24
_diffrn_reflns_limit_l_min -24
_diffrn_reflns_number 115008
_diffrn_reflns_point_group_measured_fraction_full 1.000
_diffrn_reflns_point_group_measured_fraction_max 1.000
_diffrn_reflns_theta_full 72.000
_diffrn_reflns_theta_max 72.124
_diffrn_reflns_theta_min 2.491
_diffrn_source 'micro-focus sealed X-ray tube'
_exptl_absorpt_coefficient_mu 5.506
_exptl_absorpt_correction_T_max 0.871
_exptl_absorpt_correction_T_min 0.612
_exptl_absorpt_correction_type gaussian
_exptl_absorpt_process_details
;
CrysAlisPro 1.171.40.53 (Rigaku Oxford Diffraction, 2019)
Numerical absorption correction based on gaussian integration over
			a multifaceted crystal model
Empirical absorption correction using spherical harmonics,
 implemented in SCALE3 ABSPACK scaling algorithm.
;
_exptl_crystal_colour 'clear blue'
_exptl_crystal_density_diffrn 1.247
_exptl_crystal_description block
_exptl_crystal_F_000 2288
_exptl_crystal_size_max 0.146
_exptl_crystal_size_mid 0.114
_exptl_crystal_size_min 0.074
_refine_diff_density_max 0.479
_refine_diff_density_min -0.394
_refine_diff_density_rms 0.048
_refine_ls_extinction_method none
_refine_ls_goodness_of_fit_ref 1.061
_refine_ls_hydrogen_treatment constr
_refine_ls_matrix_type full
_refine_ls_number_parameters 611
_refine_ls_number_reflns 11446
_refine_ls_number_restraints 0
_refine_ls_restrained_S_all 1.061
_refine_ls_R_factor_all 0.0371
_refine_ls_R_factor_gt 0.0349
_refine_ls_shift/su_max 0.002
_refine_ls_shift/su_mean 0.000
_refine_ls_structure_factor_coef Fsqd
_refine_ls_weighting_details 'w=1/[\s^2^(Fo^2^)+(0.0406P)^2^+3.2246P] where P=(Fo^2^+2Fc^2^)/3'
_refine_ls_weighting_scheme calc
_refine_ls_wR_factor_gt 0.0853
_refine_ls_wR_factor_ref 0.0865
_reflns_Friedel_coverage 0.000
_reflns_number_gt 10829
_reflns_number_total 11446
_reflns_threshold_expression 'I > 2\s(I)'
_cod_data_source_file d2dt01250b2.cif
_cod_data_source_block compound_4
_cod_original_sg_symbol_H-M 'P 21/c'
_cod_database_code 7710658
_shelx_shelxl_version_number 2018/3
_shelx_space_group_comment
;
The symmetry employed for this shelxl refinement is uniquely defined
by the following loop, which should always be used as a source of
symmetry information in preference to the above space-group names.
They are only intended as comments.
;

loop_
_space_group_symop_operation_xyz
'x, y, z'
'-x, y+1/2, -z+1/2'
'-x, -y, -z'
'x, -y-1/2, z-1/2'

loop_
_atom_site_label
_atom_site_type_symbol
_atom_site_fract_x
_atom_site_fract_y
_atom_site_fract_z
_atom_site_U_iso_or_equiv
_atom_site_adp_type
_atom_site_occupancy
_atom_site_site_symmetry_order
_atom_site_calc_flag
_atom_site_refinement_flags_posn
_atom_site_refinement_flags_adp
_atom_site_refinement_flags_occupancy
_atom_site_disorder_assembly
_atom_site_disorder_group
V1_1 V 0.03709(2) 0.49327(2) 0.26715(2) 0.02688(8) Uani 1 1 d . . . . .
Cl2_1 Cl 0.10410(3) 0.54751(3) 0.19979(3) 0.04164(12) Uani 1 1 d . . . . .
Cl3_1 Cl -0.08376(3) 0.52168(3) 0.23002(4) 0.05230(15) Uani 1 1 d . . . . .
Cl1_1 Cl 0.07640(3) 0.53709(3) 0.37247(3) 0.04541(13) Uani 1 1 d . . . . .
V1_2 V 0.52000(2) 0.73313(2) 0.24918(2) 0.02002(7) Uani 1 1 d . . . . .
Cl2_2 Cl 0.40646(2) 0.78768(3) 0.21912(2) 0.03292(10) Uani 1 1 d . . . . .
Cl3_2 Cl 0.59026(2) 0.76816(2) 0.17696(2) 0.02633(9) Uani 1 1 d . . . . .
Cl1_2 Cl 0.57865(2) 0.76832(2) 0.35356(2) 0.02686(9) Uani 1 1 d . . . . .
C1_3 C 0.04044(8) 0.36274(10) 0.26305(8) 0.0213(3) Uani 1 1 d . . . . .
N1_3 N 0.03576(8) 0.30828(8) 0.31287(7) 0.0224(3) Uani 1 1 d . . . . .
C2_3 C 0.03054(10) 0.22837(10) 0.28827(9) 0.0265(3) Uani 1 1 d . . . . .
H2_3 H 0.026500 0.179679 0.313282 0.032 Uiso 1 1 calc R U . . .
N2_3 N 0.03827(7) 0.31549(8) 0.20726(7) 0.0204(3) Uani 1 1 d . . . . .
C3_3 C 0.03230(10) 0.23306(10) 0.22203(9) 0.0248(3) Uani 1 1 d . . . . .
H3_3 H 0.029894 0.188268 0.191353 0.030 Uiso 1 1 calc R U . . .
C1_4 C 0.49897(8) 0.60492(9) 0.24604(8) 0.0182(3) Uani 1 1 d . . . . .
N1_4 N 0.48908(7) 0.55517(8) 0.19081(6) 0.0181(3) Uani 1 1 d . . . . .
C2_4 C 0.46683(9) 0.47710(9) 0.20551(8) 0.0217(3) Uani 1 1 d . . . . .
H2_4 H 0.456470 0.431753 0.175111 0.026 Uiso 1 1 calc R U . . .
N2_4 N 0.48266(7) 0.55627(8) 0.29569(6) 0.0183(3) Uani 1 1 d . . . . .
C3_4 C 0.46270(9) 0.47789(10) 0.27137(8) 0.0218(3) Uani 1 1 d . . . . .
H3_4 H 0.448750 0.433174 0.296299 0.026 Uiso 1 1 calc R U . . .
C1_5 C 0.04107(10) 0.32801(10) 0.38360(9) 0.0245(3) Uani 1 1 d . . . . .
C2_5 C 0.11180(10) 0.32255(11) 0.42795(9) 0.0281(4) Uani 1 1 d . . . . .
C3_5 C 0.11601(11) 0.34336(12) 0.49575(10) 0.0353(4) Uani 1 1 d . . . . .
H3_5 H 0.163079 0.340331 0.527605 0.042 Uiso 1 1 calc R U . . .
C4_5 C 0.05224(12) 0.36843(13) 0.51722(10) 0.0382(4) Uani 1 1 d . . . . .
H4_5 H 0.056365 0.383381 0.563414 0.046 Uiso 1 1 calc R U . . .
C5_5 C -0.01711(11) 0.37190(12) 0.47226(10) 0.0352(4) Uani 1 1 d . . . . .
H5_5 H -0.060182 0.388537 0.488111 0.042 Uiso 1 1 calc R U . . .
C6_5 C -0.02494(10) 0.35140(11) 0.40405(9) 0.0284(4) Uani 1 1 d . . . . .
C7_5 C 0.18238(10) 0.29802(12) 0.40357(9) 0.0307(4) Uani 1 1 d . . . . .
H7_5 H 0.165785 0.267192 0.359882 0.037 Uiso 1 1 calc R U . . .
C8_5 C 0.22558(11) 0.37428(13) 0.38927(11) 0.0384(4) Uani 1 1 d . . . . .
H8A_5 H 0.270929 0.357214 0.374333 0.058 Uiso 1 1 calc R U . . .
H8B_5 H 0.240128 0.407293 0.430786 0.058 Uiso 1 1 calc R U . . .
H8C_5 H 0.193392 0.407207 0.353508 0.058 Uiso 1 1 calc R U . . .
C9_5 C 0.23470(13) 0.24171(15) 0.45382(12) 0.0481(5) Uani 1 1 d . . . . .
H9A_5 H 0.278203 0.226540 0.435287 0.072 Uiso 1 1 calc R U . . .
H9B_5 H 0.207310 0.191856 0.461272 0.072 Uiso 1 1 calc R U . . .
H9C_5 H 0.252132 0.270640 0.497107 0.072 Uiso 1 1 calc R U . . .
C10_5 C -0.10140(10) 0.35149(12) 0.35491(10) 0.0335(4) Uani 1 1 d . . . . .
H10_5 H -0.092787 0.358213 0.307988 0.040 Uiso 1 1 calc R U . . .
C11_5 C -0.15167(13) 0.42240(17) 0.36760(14) 0.0553(6) Uani 1 1 d . . . . .
H11A_5 H -0.198020 0.423055 0.331800 0.083 Uiso 1 1 calc R U . . .
H11B_5 H -0.124824 0.474648 0.367261 0.083 Uiso 1 1 calc R U . . .
H11C_5 H -0.164397 0.414968 0.411890 0.083 Uiso 1 1 calc R U . . .
C12_5 C -0.14088(14) 0.26854(15) 0.35759(13) 0.0517(6) Uani 1 1 d . . . . .
H12A_5 H -0.189226 0.268418 0.324297 0.078 Uiso 1 1 calc R U . . .
H12B_5 H -0.149682 0.260073 0.403247 0.078 Uiso 1 1 calc R U . . .
H12C_5 H -0.108951 0.224127 0.346928 0.078 Uiso 1 1 calc R U . . .
C1_6 C 0.04614(9) 0.34511(10) 0.14151(8) 0.0221(3) Uani 1 1 d . . . . .
C2_6 C -0.01938(10) 0.36043(10) 0.09143(9) 0.0267(3) Uani 1 1 d . . . . .
C3_6 C -0.00963(11) 0.38588(12) 0.02796(10) 0.0339(4) Uani 1 1 d . . . . .
H3_6 H -0.052624 0.396248 -0.007547 0.041 Uiso 1 1 calc R U . . .
C4_6 C 0.06182(11) 0.39625(12) 0.01592(10) 0.0359(4) Uani 1 1 d . . . . .
H4_6 H 0.067308 0.413609 -0.027654 0.043 Uiso 1 1 calc R U . . .
C5_6 C 0.12530(10) 0.38149(11) 0.06697(9) 0.0310(4) Uani 1 1 d . . . . .
H5_6 H 0.173861 0.389653 0.058054 0.037 Uiso 1 1 calc R U . . .
C6_6 C 0.11918(9) 0.35488(10) 0.13120(9) 0.0241(3) Uani 1 1 d . . . . .
C7_6 C -0.09760(10) 0.34629(12) 0.10420(10) 0.0321(4) Uani 1 1 d . . . . .
H7_6 H -0.093370 0.347213 0.154448 0.039 Uiso 1 1 calc R U . . .
C8_6 C -0.15320(11) 0.41340(15) 0.07244(12) 0.0463(5) Uani 1 1 d . . . . .
H8A_6 H -0.201473 0.404515 0.085186 0.069 Uiso 1 1 calc R U . . .
H8B_6 H -0.160841 0.411355 0.022834 0.069 Uiso 1 1 calc R U . . .
H8C_6 H -0.132977 0.467407 0.088908 0.069 Uiso 1 1 calc R U . . .
C9_6 C -0.12694(12) 0.26138(13) 0.07780(12) 0.0431(5) Uani 1 1 d . . . . .
H9A_6 H -0.176840 0.252350 0.087240 0.065 Uiso 1 1 calc R U . . .
H9B_6 H -0.092097 0.218838 0.100597 0.065 Uiso 1 1 calc R U . . .
H9C_6 H -0.130669 0.258604 0.028655 0.065 Uiso 1 1 calc R U . . .
C10_6 C 0.18862(9) 0.33473(11) 0.18607(9) 0.0271(4) Uani 1 1 d . . . . .
H10_6 H 0.174267 0.338276 0.230989 0.033 Uiso 1 1 calc R U . . .
C11_6 C 0.25420(10) 0.39408(12) 0.18776(11) 0.0371(4) Uani 1 1 d . . . . .
H11A_6 H 0.294816 0.381920 0.227408 0.056 Uiso 1 1 calc R U . . .
H11B_6 H 0.236851 0.450792 0.190759 0.056 Uiso 1 1 calc R U . . .
H11C_6 H 0.272965 0.387565 0.146197 0.056 Uiso 1 1 calc R U . . .
C12_6 C 0.21432(11) 0.24637(12) 0.17749(11) 0.0361(4) Uani 1 1 d . . . . .
H12A_6 H 0.257856 0.233265 0.214271 0.054 Uiso 1 1 calc R U . . .
H12B_6 H 0.228499 0.241086 0.133625 0.054 Uiso 1 1 calc R U . . .
H12C_6 H 0.173041 0.208200 0.179067 0.054 Uiso 1 1 calc R U . . .
C1_7 C 0.49364(9) 0.57988(9) 0.36622(8) 0.0203(3) Uani 1 1 d . . . . .
C2_7 C 0.56309(9) 0.56121(10) 0.40913(8) 0.0235(3) Uani 1 1 d . . . . .
C3_7 C 0.57413(10) 0.58707(12) 0.47654(9) 0.0298(4) Uani 1 1 d . . . . .
H3_7 H 0.620439 0.575137 0.507517 0.036 Uiso 1 1 calc R U . . .
C4_7 C 0.51857(11) 0.62986(12) 0.49892(9) 0.0330(4) Uani 1 1 d . . . . .
H4_7 H 0.527613 0.648451 0.544658 0.040 Uiso 1 1 calc R U . . .
C5_7 C 0.44995(10) 0.64573(11) 0.45507(9) 0.0289(4) Uani 1 1 d . . . . .
H5_7 H 0.412240 0.674588 0.471480 0.035 Uiso 1 1 calc R U . . .
C6_7 C 0.43485(9) 0.62048(10) 0.38760(8) 0.0230(3) Uani 1 1 d . . . . .
C7_7 C 0.62554(9) 0.51672(11) 0.38420(9) 0.0259(3) Uani 1 1 d . . . . .
H7_7 H 0.604529 0.500545 0.335852 0.031 Uiso 1 1 calc R U . . .
C8_7 C 0.69195(13) 0.57326(13) 0.38480(16) 0.0564(7) Uani 1 1 d . . . . .
H8A_7 H 0.730591 0.543519 0.367484 0.085 Uiso 1 1 calc R U . . .
H8B_7 H 0.713142 0.591626 0.431424 0.085 Uiso 1 1 calc R U . . .
H8C_7 H 0.675061 0.621183 0.355888 0.085 Uiso 1 1 calc R U . . .
C9_7 C 0.65017(14) 0.43838(13) 0.42375(12) 0.0466(5) Uani 1 1 d . . . . .
H9A_7 H 0.687312 0.409609 0.403769 0.070 Uiso 1 1 calc R U . . .
H9B_7 H 0.606301 0.402732 0.421846 0.070 Uiso 1 1 calc R U . . .
H9C_7 H 0.672824 0.452140 0.471211 0.070 Uiso 1 1 calc R U . . .
C10_7 C 0.35795(10) 0.63237(11) 0.34053(9) 0.0279(4) Uani 1 1 d . . . . .
H10_7 H 0.365025 0.634436 0.292840 0.034 Uiso 1 1 calc R U . . .
C11_7 C 0.31937(12) 0.71216(14) 0.35405(11) 0.0432(5) Uani 1 1 d . . . . .
H11A_7 H 0.273627 0.720391 0.318377 0.065 Uiso 1 1 calc R U . . .
H11B_7 H 0.353800 0.758566 0.354094 0.065 Uiso 1 1 calc R U . . .
H11C_7 H 0.305946 0.708715 0.398342 0.065 Uiso 1 1 calc R U . . .
C12_7 C 0.30747(11) 0.55770(14) 0.34632(11) 0.0403(5) Uani 1 1 d . . . . .
H12A_7 H 0.259093 0.563518 0.313538 0.061 Uiso 1 1 calc R U . . .
H12B_7 H 0.298756 0.555009 0.392448 0.061 Uiso 1 1 calc R U . . .
H12C_7 H 0.332468 0.507096 0.336645 0.061 Uiso 1 1 calc R U . . .
C1_8 C 0.50332(9) 0.57892(9) 0.12572(8) 0.0202(3) Uani 1 1 d . . . . .
C2_8 C 0.44333(9) 0.61037(10) 0.07647(8) 0.0229(3) Uani 1 1 d . . . . .
C3_8 C 0.45888(11) 0.63286(11) 0.01439(9) 0.0298(4) Uani 1 1 d . . . . .
H3_8 H 0.419760 0.654820 -0.020390 0.036 Uiso 1 1 calc R U . . .
C4_8 C 0.53072(11) 0.62362(11) 0.00268(9) 0.0324(4) Uani 1 1 d . . . . .
H4_8 H 0.540151 0.638871 -0.040088 0.039 Uiso 1 1 calc R U . . .
C5_8 C 0.58849(11) 0.59249(11) 0.05259(9) 0.0296(4) Uani 1 1 d . . . . .
H5_8 H 0.637342 0.586814 0.043720 0.036 Uiso 1 1 calc R U . . .
C6_8 C 0.57657(9) 0.56913(10) 0.11596(8) 0.0236(3) Uani 1 1 d . . . . .
C7_8 C 0.36418(10) 0.61694(11) 0.08877(9) 0.0273(4) Uani 1 1 d . . . . .
H7_8 H 0.368721 0.621308 0.138943 0.033 Uiso 1 1 calc R U . . .
C8_8 C 0.32175(11) 0.69304(12) 0.05560(10) 0.0365(4) Uani 1 1 d . . . . .
H8A_8 H 0.273826 0.697965 0.069742 0.055 Uiso 1 1 calc R U . . .
H8B_8 H 0.311870 0.687638 0.006033 0.055 Uiso 1 1 calc R U . . .
H8C_8 H 0.352370 0.742282 0.069784 0.055 Uiso 1 1 calc R U . . .
C9_8 C 0.31930(10) 0.53854(12) 0.06407(10) 0.0340(4) Uani 1 1 d . . . . .
H9A_8 H 0.269656 0.541677 0.075201 0.051 Uiso 1 1 calc R U . . .
H9B_8 H 0.346590 0.490465 0.086503 0.051 Uiso 1 1 calc R U . . .
H9C_8 H 0.312972 0.533397 0.014738 0.051 Uiso 1 1 calc R U . . .
C10_8 C 0.64039(10) 0.53489(12) 0.17083(9) 0.0304(4) Uani 1 1 d . . . . .
H10_8 H 0.626223 0.542435 0.215532 0.037 Uiso 1 1 calc R U . . .
C11_8 C 0.71538(11) 0.57932(14) 0.17474(12) 0.0428(5) Uani 1 1 d . . . . .
H11A_8 H 0.752572 0.559754 0.214538 0.064 Uiso 1 1 calc R U . . .
H11B_8 H 0.708106 0.638750 0.178720 0.064 Uiso 1 1 calc R U . . .
H11C_8 H 0.733489 0.567911 0.133464 0.064 Uiso 1 1 calc R U . . .
C12_8 C 0.64971(12) 0.44276(12) 0.16044(11) 0.0398(4) Uani 1 1 d . . . . .
H12A_8 H 0.689375 0.421075 0.197420 0.060 Uiso 1 1 calc R U . . .
H12B_8 H 0.663647 0.433476 0.116879 0.060 Uiso 1 1 calc R U . . .
H12C_8 H 0.602092 0.414538 0.160351 0.060 Uiso 1 1 calc R U . . .

loop_
_atom_site_aniso_label
_atom_site_aniso_U_11
_atom_site_aniso_U_22
_atom_site_aniso_U_33
_atom_site_aniso_U_23
_atom_site_aniso_U_13
_atom_site_aniso_U_12
V1_1 0.02465(15) 0.01843(14) 0.03962(18) -0.00188(12) 0.01159(12) 0.00147(11)
Cl2_1 0.0513(3) 0.0260(2) 0.0555(3) 0.00393(19) 0.0287(2) 0.00112(19)
Cl3_1 0.0260(2) 0.0288(2) 0.0995(5) 0.0009(2) 0.0087(2) 0.00511(17)
Cl1_1 0.0674(3) 0.0285(2) 0.0432(3) -0.00982(19) 0.0184(2) -0.0023(2)
V1_2 0.02391(14) 0.01686(13) 0.02076(14) -0.00084(10) 0.00813(11) -0.00135(10)
Cl2_2 0.0284(2) 0.0276(2) 0.0426(2) -0.00157(17) 0.00766(17) 0.00486(16)
Cl3_2 0.0334(2) 0.02369(19) 0.02512(19) 0.00009(14) 0.01334(16) -0.00303(15)
Cl1_2 0.0371(2) 0.02255(18) 0.02165(19) -0.00265(14) 0.00808(16) -0.00280(15)
C1_3 0.0171(7) 0.0202(7) 0.0277(8) -0.0013(6) 0.0079(6) 0.0006(6)
N1_3 0.0238(7) 0.0204(6) 0.0255(7) -0.0014(5) 0.0107(5) -0.0017(5)
C2_3 0.0324(9) 0.0193(8) 0.0305(9) -0.0010(6) 0.0132(7) -0.0035(6)
N2_3 0.0191(6) 0.0201(6) 0.0230(7) -0.0005(5) 0.0071(5) 0.0006(5)
C3_3 0.0283(8) 0.0203(8) 0.0277(9) -0.0026(6) 0.0102(7) -0.0023(6)
C1_4 0.0177(7) 0.0186(7) 0.0192(7) -0.0002(6) 0.0062(6) 0.0006(5)
N1_4 0.0210(6) 0.0171(6) 0.0165(6) -0.0002(5) 0.0053(5) 0.0004(5)
C2_4 0.0252(8) 0.0168(7) 0.0231(8) -0.0014(6) 0.0054(6) -0.0009(6)
N2_4 0.0206(6) 0.0177(6) 0.0180(6) 0.0005(5) 0.0071(5) -0.0007(5)
C3_4 0.0247(8) 0.0188(7) 0.0226(8) 0.0006(6) 0.0068(6) -0.0024(6)
C1_5 0.0284(8) 0.0230(8) 0.0248(8) -0.0018(6) 0.0114(7) -0.0035(6)
C2_5 0.0299(9) 0.0280(8) 0.0292(9) -0.0001(7) 0.0125(7) -0.0043(7)
C3_5 0.0347(10) 0.0433(11) 0.0285(9) -0.0021(8) 0.0085(8) -0.0067(8)
C4_5 0.0453(11) 0.0471(11) 0.0266(9) -0.0075(8) 0.0174(8) -0.0083(9)
C5_5 0.0370(10) 0.0390(10) 0.0360(10) -0.0065(8) 0.0218(8) -0.0045(8)
C6_5 0.0305(9) 0.0262(8) 0.0329(9) -0.0034(7) 0.0163(7) -0.0041(7)
C7_5 0.0270(9) 0.0358(10) 0.0311(9) -0.0005(7) 0.0105(7) 0.0000(7)
C8_5 0.0278(9) 0.0449(11) 0.0452(12) 0.0053(9) 0.0138(8) -0.0007(8)
C9_5 0.0477(13) 0.0496(13) 0.0515(13) 0.0150(10) 0.0203(10) 0.0152(10)
C10_5 0.0276(9) 0.0396(10) 0.0367(10) -0.0050(8) 0.0148(8) -0.0014(8)
C11_5 0.0361(11) 0.0671(16) 0.0638(15) -0.0182(12) 0.0139(11) 0.0127(11)
C12_5 0.0442(12) 0.0584(14) 0.0521(14) -0.0068(11) 0.0099(10) -0.0201(11)
C1_6 0.0240(8) 0.0204(7) 0.0233(8) 0.0004(6) 0.0084(6) 0.0016(6)
C2_6 0.0241(8) 0.0256(8) 0.0303(9) 0.0017(7) 0.0063(7) 0.0031(6)
C3_6 0.0330(10) 0.0392(10) 0.0282(9) 0.0053(8) 0.0043(7) 0.0057(8)
C4_6 0.0419(11) 0.0394(10) 0.0290(10) 0.0070(8) 0.0138(8) 0.0044(8)
C5_6 0.0312(9) 0.0334(9) 0.0327(10) 0.0007(7) 0.0162(8) 0.0006(7)
C6_6 0.0240(8) 0.0229(8) 0.0272(8) -0.0012(6) 0.0096(7) 0.0018(6)
C7_6 0.0211(8) 0.0406(10) 0.0341(10) 0.0027(8) 0.0050(7) 0.0038(7)
C8_6 0.0255(9) 0.0552(13) 0.0563(14) 0.0069(11) 0.0054(9) 0.0111(9)
C9_6 0.0294(10) 0.0469(12) 0.0524(13) -0.0003(10) 0.0076(9) -0.0051(8)
C10_6 0.0208(8) 0.0335(9) 0.0285(9) -0.0016(7) 0.0085(7) 0.0005(7)
C11_6 0.0216(8) 0.0350(10) 0.0546(12) -0.0020(9) 0.0081(8) -0.0008(7)
C12_6 0.0294(9) 0.0309(9) 0.0453(11) 0.0033(8) 0.0027(8) 0.0035(7)
C1_7 0.0248(8) 0.0207(7) 0.0173(7) -0.0002(6) 0.0090(6) -0.0043(6)
C2_7 0.0248(8) 0.0257(8) 0.0218(8) 0.0017(6) 0.0091(6) -0.0050(6)
C3_7 0.0278(9) 0.0400(10) 0.0211(8) 0.0000(7) 0.0045(7) -0.0063(7)
C4_7 0.0401(10) 0.0397(10) 0.0214(8) -0.0069(7) 0.0120(8) -0.0099(8)
C5_7 0.0343(9) 0.0302(9) 0.0274(9) -0.0043(7) 0.0177(7) -0.0032(7)
C6_7 0.0263(8) 0.0209(7) 0.0245(8) 0.0000(6) 0.0117(7) -0.0040(6)
C7_7 0.0233(8) 0.0323(9) 0.0232(8) 0.0032(7) 0.0073(6) 0.0001(7)
C8_7 0.0359(11) 0.0341(11) 0.112(2) -0.0005(12) 0.0425(13) -0.0022(9)
C9_7 0.0582(13) 0.0367(11) 0.0536(13) 0.0126(10) 0.0312(11) 0.0116(10)
C10_7 0.0262(8) 0.0328(9) 0.0279(9) 0.0004(7) 0.0126(7) 0.0030(7)
C11_7 0.0407(11) 0.0475(12) 0.0446(12) -0.0009(9) 0.0161(9) 0.0161(9)
C12_7 0.0284(9) 0.0503(12) 0.0418(11) 0.0018(9) 0.0070(8) -0.0097(8)
C1_8 0.0266(8) 0.0193(7) 0.0163(7) -0.0021(6) 0.0078(6) -0.0015(6)
C2_8 0.0288(8) 0.0196(7) 0.0202(8) -0.0024(6) 0.0053(6) -0.0010(6)
C3_8 0.0418(10) 0.0275(9) 0.0194(8) 0.0026(7) 0.0056(7) 0.0011(7)
C4_8 0.0468(11) 0.0317(9) 0.0228(9) 0.0002(7) 0.0164(8) -0.0068(8)
C5_8 0.0341(9) 0.0327(9) 0.0267(9) -0.0069(7) 0.0165(7) -0.0071(7)
C6_8 0.0268(8) 0.0233(8) 0.0225(8) -0.0058(6) 0.0094(7) -0.0027(6)
C7_8 0.0272(8) 0.0319(9) 0.0220(8) 0.0003(7) 0.0039(7) 0.0040(7)
C8_8 0.0358(10) 0.0334(10) 0.0366(10) -0.0015(8) 0.0006(8) 0.0082(8)
C9_8 0.0272(9) 0.0360(10) 0.0378(10) 0.0055(8) 0.0050(8) -0.0002(7)
C10_8 0.0250(8) 0.0423(10) 0.0257(9) -0.0036(7) 0.0091(7) 0.0039(7)
C11_8 0.0270(10) 0.0442(11) 0.0557(13) -0.0102(10) 0.0063(9) 0.0029(8)
C12_8 0.0360(10) 0.0378(10) 0.0454(12) 0.0095(9) 0.0088(9) 0.0051(8)

loop_
_atom_type_symbol
_atom_type_description
_atom_type_scat_dispersion_real
_atom_type_scat_dispersion_imag
_atom_type_scat_source
C C 0.0181 0.0091 'International Tables Vol C Tables 4.2.6.8 and 6.1.1.4'
H H 0.0000 0.0000 'International Tables Vol C Tables 4.2.6.8 and 6.1.1.4'
N N 0.0311 0.0180 'International Tables Vol C Tables 4.2.6.8 and 6.1.1.4'
Cl Cl 0.3639 0.7018 'International Tables Vol C Tables 4.2.6.8 and 6.1.1.4'
V V 0.0687 2.1097 'International Tables Vol C Tables 4.2.6.8 and 6.1.1.4'

loop_
_geom_angle_atom_site_label_1
_geom_angle_atom_site_label_2
_geom_angle_atom_site_label_3
_geom_angle
_geom_angle_site_symmetry_1
_geom_angle_site_symmetry_3
_geom_angle_publ_flag
C1_3 V1_1 Cl1_1 110.74(5) . . ?
C1_3 V1_1 Cl2_1 110.52(5) . . ?
Cl1_1 V1_1 Cl2_1 111.19(2) . . ?
C1_3 V1_1 Cl3_1 103.33(4) . . ?
Cl1_1 V1_1 Cl3_1 110.06(3) . . ?
Cl2_1 V1_1 Cl3_1 110.75(3) . . ?
C1_4 V1_2 Cl2_2 103.60(4) . . ?
C1_4 V1_2 Cl1_2 109.16(4) . . ?
Cl2_2 V1_2 Cl1_2 112.355(19) . . ?
C1_4 V1_2 Cl3_2 111.09(4) . . ?
Cl2_2 V1_2 Cl3_2 111.04(2) . . ?
Cl1_2 V1_2 Cl3_2 109.483(19) . . ?
N2_3 C1_3 N1_3 104.57(13) . . ?
N2_3 C1_3 V1_1 127.00(12) . . ?
N1_3 C1_3 V1_1 127.97(12) . . ?
C1_3 N1_3 C2_3 110.85(14) . . ?
C1_3 N1_3 C1_5 125.91(13) . . ?
C2_3 N1_3 C1_5 123.09(14) . . ?
C3_3 C2_3 N1_3 106.74(14) . . ?
C3_3 C2_3 H2_3 126.6 . . ?
N1_3 C2_3 H2_3 126.6 . . ?
C1_3 N2_3 C3_3 111.00(13) . . ?
C1_3 N2_3 C1_6 125.62(13) . . ?
C3_3 N2_3 C1_6 123.25(13) . . ?
C2_3 C3_3 N2_3 106.84(14) . . ?
C2_3 C3_3 H3_3 126.6 . . ?
N2_3 C3_3 H3_3 126.6 . . ?
N1_4 C1_4 N2_4 104.41(13) . . ?
N1_4 C1_4 V1_2 126.94(11) . . ?
N2_4 C1_4 V1_2 128.14(11) . . ?
C1_4 N1_4 C2_4 111.18(13) . . ?
C1_4 N1_4 C1_8 124.73(13) . . ?
C2_4 N1_4 C1_8 124.03(13) . . ?
C3_4 C2_4 N1_4 106.64(14) . . ?
C3_4 C2_4 H2_4 126.7 . . ?
N1_4 C2_4 H2_4 126.7 . . ?
C1_4 N2_4 C3_4 110.88(13) . . ?
C1_4 N2_4 C1_7 124.55(13) . . ?
C3_4 N2_4 C1_7 124.15(13) . . ?
C2_4 C3_4 N2_4 106.88(13) . . ?
C2_4 C3_4 H3_4 126.6 . . ?
N2_4 C3_4 H3_4 126.6 . . ?
C2_5 C1_5 C6_5 123.65(16) . . ?
C2_5 C1_5 N1_3 117.83(15) . . ?
C6_5 C1_5 N1_3 118.52(15) . . ?
C3_5 C2_5 C1_5 116.95(16) . . ?
C3_5 C2_5 C7_5 120.94(17) . . ?
C1_5 C2_5 C7_5 122.07(16) . . ?
C4_5 C3_5 C2_5 120.79(18) . . ?
C4_5 C3_5 H3_5 119.6 . . ?
C2_5 C3_5 H3_5 119.6 . . ?
C5_5 C4_5 C3_5 120.79(18) . . ?
C5_5 C4_5 H4_5 119.6 . . ?
C3_5 C4_5 H4_5 119.6 . . ?
C4_5 C5_5 C6_5 121.05(17) . . ?
C4_5 C5_5 H5_5 119.5 . . ?
C6_5 C5_5 H5_5 119.5 . . ?
C5_5 C6_5 C1_5 116.74(17) . . ?
C5_5 C6_5 C10_5 121.44(16) . . ?
C1_5 C6_5 C10_5 121.78(16) . . ?
C2_5 C7_5 C8_5 110.78(15) . . ?
C2_5 C7_5 C9_5 112.69(16) . . ?
C8_5 C7_5 C9_5 109.85(17) . . ?
C2_5 C7_5 H7_5 107.8 . . ?
C8_5 C7_5 H7_5 107.8 . . ?
C9_5 C7_5 H7_5 107.8 . . ?
C7_5 C8_5 H8A_5 109.5 . . ?
C7_5 C8_5 H8B_5 109.5 . . ?
H8A_5 C8_5 H8B_5 109.5 . . ?
C7_5 C8_5 H8C_5 109.5 . . ?
H8A_5 C8_5 H8C_5 109.5 . . ?
H8B_5 C8_5 H8C_5 109.5 . . ?
C7_5 C9_5 H9A_5 109.5 . . ?
C7_5 C9_5 H9B_5 109.5 . . ?
H9A_5 C9_5 H9B_5 109.5 . . ?
C7_5 C9_5 H9C_5 109.5 . . ?
H9A_5 C9_5 H9C_5 109.5 . . ?
H9B_5 C9_5 H9C_5 109.5 . . ?
C6_5 C10_5 C11_5 112.77(17) . . ?
C6_5 C10_5 C12_5 110.15(17) . . ?
C11_5 C10_5 C12_5 110.69(18) . . ?
C6_5 C10_5 H10_5 107.7 . . ?
C11_5 C10_5 H10_5 107.7 . . ?
C12_5 C10_5 H10_5 107.7 . . ?
C10_5 C11_5 H11A_5 109.5 . . ?
C10_5 C11_5 H11B_5 109.5 . . ?
H11A_5 C11_5 H11B_5 109.5 . . ?
C10_5 C11_5 H11C_5 109.5 . . ?
H11A_5 C11_5 H11C_5 109.5 . . ?
H11B_5 C11_5 H11C_5 109.5 . . ?
C10_5 C12_5 H12A_5 109.5 . . ?
C10_5 C12_5 H12B_5 109.5 . . ?
H12A_5 C12_5 H12B_5 109.5 . . ?
C10_5 C12_5 H12C_5 109.5 . . ?
H12A_5 C12_5 H12C_5 109.5 . . ?
H12B_5 C12_5 H12C_5 109.5 . . ?
C6_6 C1_6 C2_6 123.74(15) . . ?
C6_6 C1_6 N2_3 117.78(14) . . ?
C2_6 C1_6 N2_3 118.46(14) . . ?
C3_6 C2_6 C1_6 116.87(16) . . ?
C3_6 C2_6 C7_6 121.16(16) . . ?
C1_6 C2_6 C7_6 121.91(16) . . ?
C4_6 C3_6 C2_6 120.99(17) . . ?
C4_6 C3_6 H3_6 119.5 . . ?
C2_6 C3_6 H3_6 119.5 . . ?
C5_6 C4_6 C3_6 120.48(17) . . ?
C5_6 C4_6 H4_6 119.8 . . ?
C3_6 C4_6 H4_6 119.8 . . ?
C4_6 C5_6 C6_6 121.18(17) . . ?
C4_6 C5_6 H5_6 119.4 . . ?
C6_6 C5_6 H5_6 119.4 . . ?
C5_6 C6_6 C1_6 116.73(16) . . ?
C5_6 C6_6 C10_6 121.21(15) . . ?
C1_6 C6_6 C10_6 122.02(15) . . ?
C2_6 C7_6 C8_6 112.25(16) . . ?
C2_6 C7_6 C9_6 110.12(16) . . ?
C8_6 C7_6 C9_6 110.51(17) . . ?
C2_6 C7_6 H7_6 107.9 . . ?
C8_6 C7_6 H7_6 107.9 . . ?
C9_6 C7_6 H7_6 107.9 . . ?
C7_6 C8_6 H8A_6 109.5 . . ?
C7_6 C8_6 H8B_6 109.5 . . ?
H8A_6 C8_6 H8B_6 109.5 . . ?
C7_6 C8_6 H8C_6 109.5 . . ?
H8A_6 C8_6 H8C_6 109.5 . . ?
H8B_6 C8_6 H8C_6 109.5 . . ?
C7_6 C9_6 H9A_6 109.5 . . ?
C7_6 C9_6 H9B_6 109.5 . . ?
H9A_6 C9_6 H9B_6 109.5 . . ?
C7_6 C9_6 H9C_6 109.5 . . ?
H9A_6 C9_6 H9C_6 109.5 . . ?
H9B_6 C9_6 H9C_6 109.5 . . ?
C6_6 C10_6 C11_6 113.49(15) . . ?
C6_6 C10_6 C12_6 110.18(15) . . ?
C11_6 C10_6 C12_6 109.68(14) . . ?
C6_6 C10_6 H10_6 107.8 . . ?
C11_6 C10_6 H10_6 107.8 . . ?
C12_6 C10_6 H10_6 107.8 . . ?
C10_6 C11_6 H11A_6 109.5 . . ?
C10_6 C11_6 H11B_6 109.5 . . ?
H11A_6 C11_6 H11B_6 109.5 . . ?
C10_6 C11_6 H11C_6 109.5 . . ?
H11A_6 C11_6 H11C_6 109.5 . . ?
H11B_6 C11_6 H11C_6 109.5 . . ?
C10_6 C12_6 H12A_6 109.5 . . ?
C10_6 C12_6 H12B_6 109.5 . . ?
H12A_6 C12_6 H12B_6 109.5 . . ?
C10_6 C12_6 H12C_6 109.5 . . ?
H12A_6 C12_6 H12C_6 109.5 . . ?
H12B_6 C12_6 H12C_6 109.5 . . ?
C2_7 C1_7 C6_7 123.89(15) . . ?
C2_7 C1_7 N2_4 117.35(14) . . ?
C6_7 C1_7 N2_4 118.75(14) . . ?
C3_7 C2_7 C1_7 116.87(15) . . ?
C3_7 C2_7 C7_7 120.66(15) . . ?
C1_7 C2_7 C7_7 122.45(15) . . ?
C4_7 C3_7 C2_7 120.93(17) . . ?
C4_7 C3_7 H3_7 119.5 . . ?
C2_7 C3_7 H3_7 119.5 . . ?
C5_7 C4_7 C3_7 120.38(16) . . ?
C5_7 C4_7 H4_7 119.8 . . ?
C3_7 C4_7 H4_7 119.8 . . ?
C4_7 C5_7 C6_7 121.58(16) . . ?
C4_7 C5_7 H5_7 119.2 . . ?
C6_7 C5_7 H5_7 119.2 . . ?
C5_7 C6_7 C1_7 116.29(16) . . ?
C5_7 C6_7 C10_7 121.87(15) . . ?
C1_7 C6_7 C10_7 121.78(15) . . ?
C9_7 C7_7 C8_7 111.30(18) . . ?
C9_7 C7_7 C2_7 112.23(14) . . ?
C8_7 C7_7 C2_7 111.26(15) . . ?
C9_7 C7_7 H7_7 107.3 . . ?
C8_7 C7_7 H7_7 107.3 . . ?
C2_7 C7_7 H7_7 107.3 . . ?
C7_7 C8_7 H8A_7 109.5 . . ?
C7_7 C8_7 H8B_7 109.5 . . ?
H8A_7 C8_7 H8B_7 109.5 . . ?
C7_7 C8_7 H8C_7 109.5 . . ?
H8A_7 C8_7 H8C_7 109.5 . . ?
H8B_7 C8_7 H8C_7 109.5 . . ?
C7_7 C9_7 H9A_7 109.5 . . ?
C7_7 C9_7 H9B_7 109.5 . . ?
H9A_7 C9_7 H9B_7 109.5 . . ?
C7_7 C9_7 H9C_7 109.5 . . ?
H9A_7 C9_7 H9C_7 109.5 . . ?
H9B_7 C9_7 H9C_7 109.5 . . ?
C6_7 C10_7 C11_7 113.11(16) . . ?
C6_7 C10_7 C12_7 109.52(15) . . ?
C11_7 C10_7 C12_7 110.38(16) . . ?
C6_7 C10_7 H10_7 107.9 . . ?
C11_7 C10_7 H10_7 107.9 . . ?
C12_7 C10_7 H10_7 107.9 . . ?
C10_7 C11_7 H11A_7 109.5 . . ?
C10_7 C11_7 H11B_7 109.5 . . ?
H11A_7 C11_7 H11B_7 109.5 . . ?
C10_7 C11_7 H11C_7 109.5 . . ?
H11A_7 C11_7 H11C_7 109.5 . . ?
H11B_7 C11_7 H11C_7 109.5 . . ?
C10_7 C12_7 H12A_7 109.5 . . ?
C10_7 C12_7 H12B_7 109.5 . . ?
H12A_7 C12_7 H12B_7 109.5 . . ?
C10_7 C12_7 H12C_7 109.5 . . ?
H12A_7 C12_7 H12C_7 109.5 . . ?
H12B_7 C12_7 H12C_7 109.5 . . ?
C2_8 C1_8 C6_8 123.90(15) . . ?
C2_8 C1_8 N1_4 118.20(14) . . ?
C6_8 C1_8 N1_4 117.90(14) . . ?
C3_8 C2_8 C1_8 116.84(16) . . ?
C3_8 C2_8 C7_8 121.31(15) . . ?
C1_8 C2_8 C7_8 121.81(14) . . ?
C4_8 C3_8 C2_8 120.92(17) . . ?
C4_8 C3_8 H3_8 119.5 . . ?
C2_8 C3_8 H3_8 119.5 . . ?
C5_8 C4_8 C3_8 120.55(16) . . ?
C5_8 C4_8 H4_8 119.7 . . ?
C3_8 C4_8 H4_8 119.7 . . ?
C4_8 C5_8 C6_8 121.26(16) . . ?
C4_8 C5_8 H5_8 119.4 . . ?
C6_8 C5_8 H5_8 119.4 . . ?
C5_8 C6_8 C1_8 116.53(16) . . ?
C5_8 C6_8 C10_8 121.10(15) . . ?
C1_8 C6_8 C10_8 122.37(15) . . ?
C2_8 C7_8 C8_8 112.91(15) . . ?
C2_8 C7_8 C9_8 110.10(14) . . ?
C8_8 C7_8 C9_8 110.40(15) . . ?
C2_8 C7_8 H7_8 107.7 . . ?
C8_8 C7_8 H7_8 107.7 . . ?
C9_8 C7_8 H7_8 107.7 . . ?
C7_8 C8_8 H8A_8 109.5 . . ?
C7_8 C8_8 H8B_8 109.5 . . ?
H8A_8 C8_8 H8B_8 109.5 . . ?
C7_8 C8_8 H8C_8 109.5 . . ?
H8A_8 C8_8 H8C_8 109.5 . . ?
H8B_8 C8_8 H8C_8 109.5 . . ?
C7_8 C9_8 H9A_8 109.5 . . ?
C7_8 C9_8 H9B_8 109.5 . . ?
H9A_8 C9_8 H9B_8 109.5 . . ?
C7_8 C9_8 H9C_8 109.5 . . ?
H9A_8 C9_8 H9C_8 109.5 . . ?
H9B_8 C9_8 H9C_8 109.5 . . ?
C6_8 C10_8 C12_8 110.44(15) . . ?
C6_8 C10_8 C11_8 113.09(16) . . ?
C12_8 C10_8 C11_8 110.13(15) . . ?
C6_8 C10_8 H10_8 107.7 . . ?
C12_8 C10_8 H10_8 107.7 . . ?
C11_8 C10_8 H10_8 107.7 . . ?
C10_8 C11_8 H11A_8 109.5 . . ?
C10_8 C11_8 H11B_8 109.5 . . ?
H11A_8 C11_8 H11B_8 109.5 . . ?
C10_8 C11_8 H11C_8 109.5 . . ?
H11A_8 C11_8 H11C_8 109.5 . . ?
H11B_8 C11_8 H11C_8 109.5 . . ?
C10_8 C12_8 H12A_8 109.5 . . ?
C10_8 C12_8 H12B_8 109.5 . . ?
H12A_8 C12_8 H12B_8 109.5 . . ?
C10_8 C12_8 H12C_8 109.5 . . ?
H12A_8 C12_8 H12C_8 109.5 . . ?
H12B_8 C12_8 H12C_8 109.5 . . ?

loop_
_geom_bond_atom_site_label_1
_geom_bond_atom_site_label_2
_geom_bond_distance
_geom_bond_site_symmetry_2
_geom_bond_publ_flag
V1_1 C1_3 2.1230(16) . ?
V1_1 Cl1_1 2.2035(6) . ?
V1_1 Cl2_1 2.2036(5) . ?
V1_1 Cl3_1 2.2074(6) . ?
V1_2 C1_4 2.1155(15) . ?
V1_2 Cl2_2 2.2047(5) . ?
V1_2 Cl1_2 2.2124(5) . ?
V1_2 Cl3_2 2.2183(5) . ?
C1_3 N2_3 1.356(2) . ?
C1_3 N1_3 1.356(2) . ?
N1_3 C2_3 1.385(2) . ?
N1_3 C1_5 1.445(2) . ?
C2_3 C3_3 1.347(2) . ?
C2_3 H2_3 0.9500 . ?
N2_3 C3_3 1.381(2) . ?
N2_3 C1_6 1.449(2) . ?
C3_3 H3_3 0.9500 . ?
C1_4 N1_4 1.356(2) . ?
C1_4 N2_4 1.360(2) . ?
N1_4 C2_4 1.383(2) . ?
N1_4 C1_8 1.4474(19) . ?
C2_4 C3_4 1.348(2) . ?
C2_4 H2_4 0.9500 . ?
N2_4 C3_4 1.383(2) . ?
N2_4 C1_7 1.444(2) . ?
C3_4 H3_4 0.9500 . ?
C1_5 C2_5 1.396(3) . ?
C1_5 C6_5 1.407(2) . ?
C2_5 C3_5 1.395(3) . ?
C2_5 C7_5 1.528(2) . ?
C3_5 C4_5 1.388(3) . ?
C3_5 H3_5 0.9500 . ?
C4_5 C5_5 1.380(3) . ?
C4_5 H4_5 0.9500 . ?
C5_5 C6_5 1.393(3) . ?
C5_5 H5_5 0.9500 . ?
C6_5 C10_5 1.517(3) . ?
C7_5 C8_5 1.529(3) . ?
C7_5 C9_5 1.529(3) . ?
C7_5 H7_5 1.0000 . ?
C8_5 H8A_5 0.9800 . ?
C8_5 H8B_5 0.9800 . ?
C8_5 H8C_5 0.9800 . ?
C9_5 H9A_5 0.9800 . ?
C9_5 H9B_5 0.9800 . ?
C9_5 H9C_5 0.9800 . ?
C10_5 C11_5 1.528(3) . ?
C10_5 C12_5 1.533(3) . ?
C10_5 H10_5 1.0000 . ?
C11_5 H11A_5 0.9800 . ?
C11_5 H11B_5 0.9800 . ?
C11_5 H11C_5 0.9800 . ?
C12_5 H12A_5 0.9800 . ?
C12_5 H12B_5 0.9800 . ?
C12_5 H12C_5 0.9800 . ?
C1_6 C6_6 1.400(2) . ?
C1_6 C2_6 1.402(2) . ?
C2_6 C3_6 1.395(3) . ?
C2_6 C7_6 1.520(2) . ?
C3_6 C4_6 1.386(3) . ?
C3_6 H3_6 0.9500 . ?
C4_6 C5_6 1.386(3) . ?
C4_6 H4_6 0.9500 . ?
C5_6 C6_6 1.395(2) . ?
C5_6 H5_6 0.9500 . ?
C6_6 C10_6 1.517(2) . ?
C7_6 C8_6 1.527(3) . ?
C7_6 C9_6 1.531(3) . ?
C7_6 H7_6 1.0000 . ?
C8_6 H8A_6 0.9800 . ?
C8_6 H8B_6 0.9800 . ?
C8_6 H8C_6 0.9800 . ?
C9_6 H9A_6 0.9800 . ?
C9_6 H9B_6 0.9800 . ?
C9_6 H9C_6 0.9800 . ?
C10_6 C11_6 1.528(2) . ?
C10_6 C12_6 1.531(3) . ?
C10_6 H10_6 1.0000 . ?
C11_6 H11A_6 0.9800 . ?
C11_6 H11B_6 0.9800 . ?
C11_6 H11C_6 0.9800 . ?
C12_6 H12A_6 0.9800 . ?
C12_6 H12B_6 0.9800 . ?
C12_6 H12C_6 0.9800 . ?
C1_7 C2_7 1.396(2) . ?
C1_7 C6_7 1.405(2) . ?
C2_7 C3_7 1.395(2) . ?
C2_7 C7_7 1.524(2) . ?
C3_7 C4_7 1.384(3) . ?
C3_7 H3_7 0.9500 . ?
C4_7 C5_7 1.383(3) . ?
C4_7 H4_7 0.9500 . ?
C5_7 C6_7 1.389(2) . ?
C5_7 H5_7 0.9500 . ?
C6_7 C10_7 1.517(2) . ?
C7_7 C9_7 1.515(3) . ?
C7_7 C8_7 1.516(3) . ?
C7_7 H7_7 1.0000 . ?
C8_7 H8A_7 0.9800 . ?
C8_7 H8B_7 0.9800 . ?
C8_7 H8C_7 0.9800 . ?
C9_7 H9A_7 0.9800 . ?
C9_7 H9B_7 0.9800 . ?
C9_7 H9C_7 0.9800 . ?
C10_7 C11_7 1.527(3) . ?
C10_7 C12_7 1.542(3) . ?
C10_7 H10_7 1.0000 . ?
C11_7 H11A_7 0.9800 . ?
C11_7 H11B_7 0.9800 . ?
C11_7 H11C_7 0.9800 . ?
C12_7 H12A_7 0.9800 . ?
C12_7 H12B_7 0.9800 . ?
C12_7 H12C_7 0.9800 . ?
C1_8 C2_8 1.398(2) . ?
C1_8 C6_8 1.400(2) . ?
C2_8 C3_8 1.394(2) . ?
C2_8 C7_8 1.519(2) . ?
C3_8 C4_8 1.388(3) . ?
C3_8 H3_8 0.9500 . ?
C4_8 C5_8 1.379(3) . ?
C4_8 H4_8 0.9500 . ?
C5_8 C6_8 1.397(2) . ?
C5_8 H5_8 0.9500 . ?
C6_8 C10_8 1.519(2) . ?
C7_8 C8_8 1.530(2) . ?
C7_8 C9_8 1.535(3) . ?
C7_8 H7_8 1.0000 . ?
C8_8 H8A_8 0.9800 . ?
C8_8 H8B_8 0.9800 . ?
C8_8 H8C_8 0.9800 . ?
C9_8 H9A_8 0.9800 . ?
C9_8 H9B_8 0.9800 . ?
C9_8 H9C_8 0.9800 . ?
C10_8 C12_8 1.526(3) . ?
C10_8 C11_8 1.530(3) . ?
C10_8 H10_8 1.0000 . ?
C11_8 H11A_8 0.9800 . ?
C11_8 H11B_8 0.9800 . ?
C11_8 H11C_8 0.9800 . ?
C12_8 H12A_8 0.9800 . ?
C12_8 H12B_8 0.9800 . ?
C12_8 H12C_8 0.9800 . ?

loop_
_geom_torsion_atom_site_label_1
_geom_torsion_atom_site_label_2
_geom_torsion_atom_site_label_3
_geom_torsion_atom_site_label_4
_geom_torsion
_geom_torsion_site_symmetry_1
_geom_torsion_site_symmetry_2
_geom_torsion_site_symmetry_3
_geom_torsion_site_symmetry_4
_geom_torsion_publ_flag
N2_3 C1_3 N1_3 C2_3 -0.17(17) . . . . ?
V1_1 C1_3 N1_3 C2_3 172.45(12) . . . . ?
N2_3 C1_3 N1_3 C1_5 175.41(14) . . . . ?
V1_1 C1_3 N1_3 C1_5 -12.0(2) . . . . ?
C1_3 N1_3 C2_3 C3_3 0.24(19) . . . . ?
C1_5 N1_3 C2_3 C3_3 -175.49(15) . . . . ?
N1_3 C1_3 N2_3 C3_3 0.04(17) . . . . ?
V1_1 C1_3 N2_3 C3_3 -172.68(11) . . . . ?
N1_3 C1_3 N2_3 C1_6 -176.07(14) . . . . ?
V1_1 C1_3 N2_3 C1_6 11.2(2) . . . . ?
N1_3 C2_3 C3_3 N2_3 -0.21(19) . . . . ?
C1_3 N2_3 C3_3 C2_3 0.11(19) . . . . ?
C1_6 N2_3 C3_3 C2_3 176.33(14) . . . . ?
N2_4 C1_4 N1_4 C2_4 0.18(17) . . . . ?
V1_2 C1_4 N1_4 C2_4 -172.19(11) . . . . ?
N2_4 C1_4 N1_4 C1_8 -177.03(13) . . . . ?
V1_2 C1_4 N1_4 C1_8 10.6(2) . . . . ?
C1_4 N1_4 C2_4 C3_4 -0.02(18) . . . . ?
C1_8 N1_4 C2_4 C3_4 177.21(14) . . . . ?
N1_4 C1_4 N2_4 C3_4 -0.28(17) . . . . ?
V1_2 C1_4 N2_4 C3_4 171.97(11) . . . . ?
N1_4 C1_4 N2_4 C1_7 172.61(13) . . . . ?
V1_2 C1_4 N2_4 C1_7 -15.1(2) . . . . ?
N1_4 C2_4 C3_4 N2_4 -0.15(18) . . . . ?
C1_4 N2_4 C3_4 C2_4 0.27(18) . . . . ?
C1_7 N2_4 C3_4 C2_4 -172.65(14) . . . . ?
C1_3 N1_3 C1_5 C2_5 -93.3(2) . . . . ?
C2_3 N1_3 C1_5 C2_5 81.8(2) . . . . ?
C1_3 N1_3 C1_5 C6_5 86.9(2) . . . . ?
C2_3 N1_3 C1_5 C6_5 -98.0(2) . . . . ?
C6_5 C1_5 C2_5 C3_5 -1.3(3) . . . . ?
N1_3 C1_5 C2_5 C3_5 178.81(15) . . . . ?
C6_5 C1_5 C2_5 C7_5 -179.16(16) . . . . ?
N1_3 C1_5 C2_5 C7_5 1.0(2) . . . . ?
C1_5 C2_5 C3_5 C4_5 -0.2(3) . . . . ?
C7_5 C2_5 C3_5 C4_5 177.70(18) . . . . ?
C2_5 C3_5 C4_5 C5_5 1.2(3) . . . . ?
C3_5 C4_5 C5_5 C6_5 -0.8(3) . . . . ?
C4_5 C5_5 C6_5 C1_5 -0.6(3) . . . . ?
C4_5 C5_5 C6_5 C10_5 177.35(18) . . . . ?
C2_5 C1_5 C6_5 C5_5 1.7(3) . . . . ?
N1_3 C1_5 C6_5 C5_5 -178.44(15) . . . . ?
C2_5 C1_5 C6_5 C10_5 -176.23(17) . . . . ?
N1_3 C1_5 C6_5 C10_5 3.6(2) . . . . ?
C3_5 C2_5 C7_5 C8_5 -82.1(2) . . . . ?
C1_5 C2_5 C7_5 C8_5 95.7(2) . . . . ?
C3_5 C2_5 C7_5 C9_5 41.5(3) . . . . ?
C1_5 C2_5 C7_5 C9_5 -140.80(19) . . . . ?
C5_5 C6_5 C10_5 C11_5 38.5(3) . . . . ?
C1_5 C6_5 C10_5 C11_5 -143.68(19) . . . . ?
C5_5 C6_5 C10_5 C12_5 -85.7(2) . . . . ?
C1_5 C6_5 C10_5 C12_5 92.1(2) . . . . ?
C1_3 N2_3 C1_6 C6_6 84.90(19) . . . . ?
C3_3 N2_3 C1_6 C6_6 -90.75(19) . . . . ?
C1_3 N2_3 C1_6 C2_6 -96.60(19) . . . . ?
C3_3 N2_3 C1_6 C2_6 87.74(19) . . . . ?
C6_6 C1_6 C2_6 C3_6 0.8(3) . . . . ?
N2_3 C1_6 C2_6 C3_6 -177.63(15) . . . . ?
C6_6 C1_6 C2_6 C7_6 177.96(16) . . . . ?
N2_3 C1_6 C2_6 C7_6 -0.4(2) . . . . ?
C1_6 C2_6 C3_6 C4_6 -0.8(3) . . . . ?
C7_6 C2_6 C3_6 C4_6 -177.99(18) . . . . ?
C2_6 C3_6 C4_6 C5_6 0.0(3) . . . . ?
C3_6 C4_6 C5_6 C6_6 0.9(3) . . . . ?
C4_6 C5_6 C6_6 C1_6 -0.9(3) . . . . ?
C4_6 C5_6 C6_6 C10_6 177.00(17) . . . . ?
C2_6 C1_6 C6_6 C5_6 0.0(2) . . . . ?
N2_3 C1_6 C6_6 C5_6 178.45(14) . . . . ?
C2_6 C1_6 C6_6 C10_6 -177.82(16) . . . . ?
N2_3 C1_6 C6_6 C10_6 0.6(2) . . . . ?
C3_6 C2_6 C7_6 C8_6 -42.5(3) . . . . ?
C1_6 C2_6 C7_6 C8_6 140.45(18) . . . . ?
C3_6 C2_6 C7_6 C9_6 81.1(2) . . . . ?
C1_6 C2_6 C7_6 C9_6 -96.0(2) . . . . ?
C5_6 C6_6 C10_6 C11_6 39.4(2) . . . . ?
C1_6 C6_6 C10_6 C11_6 -142.83(17) . . . . ?
C5_6 C6_6 C10_6 C12_6 -84.0(2) . . . . ?
C1_6 C6_6 C10_6 C12_6 93.75(19) . . . . ?
C1_4 N2_4 C1_7 C2_7 -90.45(18) . . . . ?
C3_4 N2_4 C1_7 C2_7 81.51(19) . . . . ?
C1_4 N2_4 C1_7 C6_7 89.04(19) . . . . ?
C3_4 N2_4 C1_7 C6_7 -99.00(18) . . . . ?
C6_7 C1_7 C2_7 C3_7 -1.8(2) . . . . ?
N2_4 C1_7 C2_7 C3_7 177.63(14) . . . . ?
C6_7 C1_7 C2_7 C7_7 179.75(15) . . . . ?
N2_4 C1_7 C2_7 C7_7 -0.8(2) . . . . ?
C1_7 C2_7 C3_7 C4_7 -0.6(3) . . . . ?
C7_7 C2_7 C3_7 C4_7 177.85(16) . . . . ?
C2_7 C3_7 C4_7 C5_7 1.9(3) . . . . ?
C3_7 C4_7 C5_7 C6_7 -0.8(3) . . . . ?
C4_7 C5_7 C6_7 C1_7 -1.5(2) . . . . ?
C4_7 C5_7 C6_7 C10_7 175.66(16) . . . . ?
C2_7 C1_7 C6_7 C5_7 2.8(2) . . . . ?
N2_4 C1_7 C6_7 C5_7 -176.61(14) . . . . ?
C2_7 C1_7 C6_7 C10_7 -174.28(15) . . . . ?
N2_4 C1_7 C6_7 C10_7 6.3(2) . . . . ?
C3_7 C2_7 C7_7 C9_7 58.6(2) . . . . ?
C1_7 C2_7 C7_7 C9_7 -123.04(19) . . . . ?
C3_7 C2_7 C7_7 C8_7 -66.9(2) . . . . ?
C1_7 C2_7 C7_7 C8_7 111.5(2) . . . . ?
C5_7 C6_7 C10_7 C11_7 35.6(2) . . . . ?
C1_7 C6_7 C10_7 C11_7 -147.42(16) . . . . ?
C5_7 C6_7 C10_7 C12_7 -88.0(2) . . . . ?
C1_7 C6_7 C10_7 C12_7 89.00(19) . . . . ?
C1_4 N1_4 C1_8 C2_8 -92.87(19) . . . . ?
C2_4 N1_4 C1_8 C2_8 90.27(18) . . . . ?
C1_4 N1_4 C1_8 C6_8 87.01(19) . . . . ?
C2_4 N1_4 C1_8 C6_8 -89.86(19) . . . . ?
C6_8 C1_8 C2_8 C3_8 0.0(2) . . . . ?
N1_4 C1_8 C2_8 C3_8 179.85(14) . . . . ?
C6_8 C1_8 C2_8 C7_8 177.81(15) . . . . ?
N1_4 C1_8 C2_8 C7_8 -2.3(2) . . . . ?
C1_8 C2_8 C3_8 C4_8 0.4(2) . . . . ?
C7_8 C2_8 C3_8 C4_8 -177.45(16) . . . . ?
C2_8 C3_8 C4_8 C5_8 -0.5(3) . . . . ?
C3_8 C4_8 C5_8 C6_8 0.3(3) . . . . ?
C4_8 C5_8 C6_8 C1_8 0.1(2) . . . . ?
C4_8 C5_8 C6_8 C10_8 -179.97(16) . . . . ?
C2_8 C1_8 C6_8 C5_8 -0.2(2) . . . . ?
N1_4 C1_8 C6_8 C5_8 179.91(14) . . . . ?
C2_8 C1_8 C6_8 C10_8 179.85(15) . . . . ?
N1_4 C1_8 C6_8 C10_8 0.0(2) . . . . ?
C3_8 C2_8 C7_8 C8_8 -37.6(2) . . . . ?
C1_8 C2_8 C7_8 C8_8 144.63(16) . . . . ?
C3_8 C2_8 C7_8 C9_8 86.25(19) . . . . ?
C1_8 C2_8 C7_8 C9_8 -91.48(19) . . . . ?
C5_8 C6_8 C10_8 C12_8 -83.9(2) . . . . ?
C1_8 C6_8 C10_8 C12_8 95.99(19) . . . . ?
C5_8 C6_8 C10_8 C11_8 40.0(2) . . . . ?
C1_8 C6_8 C10_8 C11_8 -140.08(17) . . . . ?
